data_1571596
loop_
_publ_author_name
'Bourda, Laurens'
'Bhandary, Subhrajyoti'
'Ito, Sho'
'G&#xf6;b, Christian R'
'Van Der Voort, Pascal'
'Van Hecke, Kristof'

_publ_section_title
;
 Analysis of COF-300 synthesis: probing degradation processes and 3D
 electron diffraction structure.
;
_journal_coeditor_code VQ5005
_journal_issue 4
_journal_name_full IUCrJ
_journal_paper_doi 10.1107/S2052252524003713
_journal_volume 11
_journal_year 2024
_chemical_formula_moiety 'C41 H28 N4, 1[H2O]'
_chemical_formula_sum 'C41 H30 N4 O'
_chemical_formula_weight 594.72
_space_group_crystal_system tetragonal
_space_group_IT_number 88
_space_group_name_Hall '-I 4ad'
_space_group_name_H-M_alt 'I 41/a :2'
_atom_sites_solution_hydrogens geom
_atom_sites_solution_primary direct
_audit_creation_date 2023-12-22
_audit_creation_method
;
Olex2 1.5
(compiled 2023.08.24 svn.re1ec1418 for OlexSys, GUI svn.r6817)
;
_cell_angle_alpha 90
_cell_angle_beta 90
_cell_angle_gamma 90
_cell_formula_units_Z 4
_cell_length_a 20.7(3)
_cell_length_b 20.7(3)
_cell_length_c 8.8(2)
_cell_measurement_reflns_used 554
_cell_measurement_temperature 298(1)
_cell_measurement_theta_max 0.8670
_cell_measurement_theta_min 0.0880
_cell_volume 3771(12)
_computing_cell_refinement 'CrysAlisPro 1.171.42.46a (Rigaku OD, 2022)'
_computing_data_collection 'CrysAlisPro 1.171.42.46a (Rigaku OD, 2022)'
_computing_data_reduction 'CrysAlisPro 1.171.42.46a (Rigaku OD, 2022)'
_computing_molecular_graphics 'Olex2 1.5 (Dolomanov et al., 2009)'
_computing_publication_material 'Olex2 1.5 (Dolomanov et al., 2009)'
_computing_structure_refinement 'SHELXL 2018/3 (Sheldrick, 2015)'
_computing_structure_solution 'SHELXS  (Sheldrick, 2008)'
_diffrn_ambient_temperature 298(1)
_diffrn_detector 'Hybrid Pixel Array Detector'
_diffrn_detector_area_resol_mean 10.0000
_diffrn_detector_type 'HyPix3000 fast'
_diffrn_measured_fraction_theta_full 0.997
_diffrn_measured_fraction_theta_max 0.997
_diffrn_measurement_details
;
List of Runs (angles in degrees, time in seconds):

  # Type    Start    End  Width  t~exp~   \w     \q     \k     \f   Frames
--------------------------------------------------------------------------
  1  \w    -45.00  45.00   0.50    1.00    --    0.00   0.00   0.00  180
  2  \w    -50.00  50.00   0.50    1.00    --    0.00   0.00   0.00  200
;
_diffrn_measurement_device 'electron diffractometer'
_diffrn_measurement_device_type 'XtaLAB Synergy-ED, HyPix3000 fast, electron source at 200keV'
_diffrn_measurement_method '\w scans'
_diffrn_orient_matrix_type 'CrysAlisPro convention (1999,Acta A55,543-557)'
_diffrn_orient_matrix_UB_11 -0.0000654000
_diffrn_orient_matrix_UB_12 0.0012081000
_diffrn_orient_matrix_UB_13 0.0000407000
_diffrn_orient_matrix_UB_21 -0.0011654000
_diffrn_orient_matrix_UB_22 -0.0000629000
_diffrn_orient_matrix_UB_23 -0.0008110000
_diffrn_orient_matrix_UB_31 -0.0003435000
_diffrn_orient_matrix_UB_32 -0.0000501000
_diffrn_orient_matrix_UB_33 0.0027412000
_diffrn_radiation_monochromator 'transmission electron microscope'
_diffrn_radiation_probe electron
_diffrn_radiation_type 'transmission electron microscope'
_diffrn_radiation_wavelength 0.0251
_diffrn_reflns_av_R_equivalents 0.2204
_diffrn_reflns_av_unetI/netI 0.0916
_diffrn_reflns_Laue_measured_fraction_full 0.997
_diffrn_reflns_Laue_measured_fraction_max 0.997
_diffrn_reflns_limit_h_max 20
_diffrn_reflns_limit_h_min -20
_diffrn_reflns_limit_k_max 20
_diffrn_reflns_limit_k_min -20
_diffrn_reflns_limit_l_max 8
_diffrn_reflns_limit_l_min -8
_diffrn_reflns_number 7656
_diffrn_reflns_point_group_measured_fraction_full 0.997
_diffrn_reflns_point_group_measured_fraction_max 0.997
_diffrn_reflns_theta_full 0.719
_diffrn_reflns_theta_max 0.719
_diffrn_reflns_theta_min 0.089
_diffrn_source 'transmission electron microscope'
_exptl_absorpt_coefficient_mu 0.000
_exptl_absorpt_correction_T_max 1.00000
_exptl_absorpt_correction_T_min 0.32693
_exptl_absorpt_correction_type multi-scan
_exptl_absorpt_process_details
;
CrysAlisPro 1.171.42.46a (Rigaku Oxford Diffraction, 2022)
Empirical absorption correction using spherical harmonics,
implemented in SCALE3 ABSPACK scaling algorithm.
;
_exptl_crystal_colour 'clear yellow'
_exptl_crystal_colour_lustre clear
_exptl_crystal_colour_primary yellow
_exptl_crystal_density_diffrn 1.052
_exptl_crystal_description hexagonal
_exptl_crystal_F_000 507
_refine_diff_density_max 0.138
_refine_diff_density_min -0.154
_refine_diff_density_rms 0.039
_refine_ls_extinction_method none
_refine_ls_goodness_of_fit_ref 1.316
_refine_ls_hydrogen_treatment constr
_refine_ls_matrix_type full
_refine_ls_number_parameters 103
_refine_ls_number_reflns 983
_refine_ls_number_restraints 81
_refine_ls_restrained_S_all 1.271
_refine_ls_R_factor_all 0.1808
_refine_ls_R_factor_gt 0.1372
_refine_ls_shift/su_max 0.000
_refine_ls_shift/su_mean 0.000
_refine_ls_structure_factor_coef Fsqd
_refine_ls_weighting_details 'w=1/[\s^2^(Fo^2^)+(0.2000P)^2^] where P=(Fo^2^+2Fc^2^)/3'
_refine_ls_weighting_scheme calc
_refine_ls_wR_factor_gt 0.3425
_refine_ls_wR_factor_ref 0.3793
_reflns_Friedel_coverage 0.000
_reflns_number_gt 633
_reflns_number_total 983
_reflns_threshold_expression 'I > 2\s(I)'
_cod_data_source_file vq5005.cif
_cod_data_source_block 1
_cod_original_cell_volume 3755(157)
_cod_original_sg_symbol_H-M 'I 41/a'
_cod_database_code 1571596
_shelx_shelxl_version_number 2018/3
_chemical_oxdiff_formula 'C164  H128  N16  '
_shelx_space_group_comment
;
The symmetry employed for this shelxl refinement is uniquely defined
by the following loop, which should always be used as a source of
symmetry information in preference to the above space-group names.
They are only intended as comments.
;
_olex2_refinement_description
;
1. Twinned data refinement
 Scales: 0.883(8)
 0.117(8)
2. Fixed Uiso
 At 1.2 times of:
  All C(H) groups
3. Rigid body (RIGU) restrains
 All non-hydrogen atoms
 with sigma for 1-2 distances of 0.004 and sigma for 1-3 distances of 0.004
4.a Aromatic/amide H refined with riding coordinates:
 C3(H3), C4(H4), C6(H6), C7(H7), C8(H8), C10(H10), C11(H11)
;
_smtbx_masks_special_details
;
A solvent mask was calculated and 40 electrons were 
found in a volume of 1056\%A^3^ in 1 void per unit cell. 
This is consistent with the presence of 
4[H2O] per Unit Cell 
which account for 40 electrons 
per unit cell.
;
_smtbx_masks_void_probe_radius 1.2
_smtbx_masks_void_truncation_radius 1.2
_olex2_exptl_crystal_mounting_method 'Mounted on a TEM grid'
_olex2_submission_special_instructions 'No special instructions were received'
_oxdiff_exptl_absorpt_empirical_details
;
Empirical correction (ABSPACK) includes:
- Absorption correction using spherical harmonics
- Frame scaling
;
_oxdiff_exptl_absorpt_empirical_full_max 1.554
_oxdiff_exptl_absorpt_empirical_full_min 0.473

loop_
_space_group_symop_operation_xyz
'x, y, z'
'-y+3/4, x+1/4, z+1/4'
'-x, -y+1/2, z'
'y+1/4, -x+1/4, z+1/4'
'x+1/2, y+1/2, z+1/2'
'-y+5/4, x+3/4, z+3/4'
'-x+1/2, -y+1, z+1/2'
'y+3/4, -x+3/4, z+3/4'
'-x, -y, -z'
'y-3/4, -x-1/4, -z-1/4'
'x, y-1/2, -z'
'-y-1/4, x-1/4, -z-1/4'
'-x+1/2, -y+1/2, -z+1/2'
'y-1/4, -x+1/4, -z+1/4'
'x+1/2, y, -z+1/2'
'-y+1/4, x+1/4, -z+1/4'

loop_
_atom_site_label
_atom_site_type_symbol
_atom_site_fract_x
_atom_site_fract_y
_atom_site_fract_z
_atom_site_U_iso_or_equiv
_atom_site_adp_type
_atom_site_occupancy
_atom_site_site_symmetry_order
_atom_site_calc_flag
_atom_site_refinement_flags_posn
_atom_site_refinement_flags_adp
_atom_site_refinement_flags_occupancy
_atom_site_disorder_assembly
_atom_site_disorder_group
N1 N 0.5339(6) 0.4259(5) 0.8774(10) 0.062(3) Uani 1 1 d . . . . .
C1 C 0.500000 0.250000 1.375000 0.027(4) Uani 1 4 d S T P . .
C2 C 0.5070(5) 0.3081(5) 1.2647(8) 0.032(2) Uani 1 1 d . . . . .
C3 C 0.5639(5) 0.3361(5) 1.2315(9) 0.042(3) Uani 1 1 d . . . . .
H3 H 0.599532 0.326988 1.292396 0.051 Uiso 1 1 calc R U . . .
C4 C 0.5716(6) 0.3787(6) 1.1073(10) 0.061(4) Uani 1 1 d . . . . .
H4 H 0.611404 0.398291 1.089989 0.073 Uiso 1 1 calc R U . . .
C5 C 0.5204(6) 0.3914(5) 1.0119(9) 0.041(3) Uani 1 1 d . . . . .
C6 C 0.4610(5) 0.3628(5) 1.0470(9) 0.050(3) Uani 1 1 d . . . . .
H6 H 0.425504 0.371406 0.985152 0.060 Uiso 1 1 calc R U . . .
C7 C 0.4530(5) 0.3218(5) 1.1717(9) 0.044(3) Uani 1 1 d . . . . .
H7 H 0.412763 0.303724 1.193192 0.052 Uiso 1 1 calc R U . . .
C8 C 0.4883(7) 0.4516(5) 0.8065(10) 0.063(4) Uani 1 1 d . . . . .
H8 H 0.448024 0.453526 0.853357 0.076 Uiso 1 1 calc R U . . .
C9 C 0.4949(7) 0.4791(5) 0.6521(10) 0.060(3) Uani 1 1 d . . . . .
C10 C 0.4393(7) 0.4985(6) 0.5724(11) 0.079(4) Uani 1 1 d . . . . .
H10 H 0.398863 0.496876 0.618725 0.095 Uiso 1 1 calc R U . . .
C11 C 0.5544(7) 0.4796(6) 0.5787(11) 0.075(4) Uani 1 1 d . . . . .
H11 H 0.590941 0.465212 0.630415 0.090 Uiso 1 1 calc R U . . .

loop_
_atom_site_aniso_label
_atom_site_aniso_U_11
_atom_site_aniso_U_22
_atom_site_aniso_U_33
_atom_site_aniso_U_23
_atom_site_aniso_U_13
_atom_site_aniso_U_12
N1 0.121(9) 0.044(6) 0.022(4) 0.021(4) 0.001(5) -0.003(7)
C1 0.039(6) 0.039(6) 0.005(7) 0.000 0.000 0.000
C2 0.040(5) 0.046(6) 0.010(4) 0.001(4) 0.002(4) 0.001(5)
C3 0.048(5) 0.065(7) 0.014(4) 0.014(4) -0.004(4) -0.016(5)
C4 0.068(7) 0.084(9) 0.030(5) 0.029(5) -0.004(4) -0.026(7)
C5 0.079(6) 0.033(6) 0.009(4) 0.004(4) 0.003(4) -0.001(5)
C6 0.059(6) 0.066(7) 0.026(5) 0.024(4) -0.013(5) 0.009(6)
C7 0.043(5) 0.062(7) 0.025(5) 0.024(4) -0.002(4) -0.001(6)
C8 0.110(9) 0.055(8) 0.025(5) 0.017(5) 0.019(5) 0.013(7)
C9 0.118(8) 0.044(7) 0.018(5) 0.007(4) 0.003(5) 0.014(7)
C10 0.113(9) 0.095(10) 0.028(5) 0.039(6) 0.008(6) 0.006(9)
C11 0.121(9) 0.073(9) 0.031(6) 0.037(6) 0.010(6) 0.015(8)

loop_
_atom_type_symbol
_atom_type_description
_atom_type_scat_dispersion_real
_atom_type_scat_dispersion_imag
_atom_type_scat_source
C C 0.0000 0.0000 'International Tables Vol C Tables 4.2.6.8 and 6.1.1.4'
H H 0.0000 0.0000 'International Tables Vol C Tables 4.2.6.8 and 6.1.1.4'
N N 0.0000 0.0000 'International Tables Vol C Tables 4.2.6.8 and 6.1.1.4'
O O 0.0000 0.0000 'International Tables Vol C Tables 4.2.6.8 and 6.1.1.4'

loop_
_geom_angle_atom_site_label_1
_geom_angle_atom_site_label_2
_geom_angle_atom_site_label_3
_geom_angle
_geom_angle_site_symmetry_1
_geom_angle_site_symmetry_3
_geom_angle_publ_flag
C8 N1 C5 119.1(14) . . ?
C2 C1 C2 113.0(10) 12_658 . ?
C2 C1 C2 102.6(19) 10_668 12_658 ?
C2 C1 C2 113.0(10) 3_655 12_658 ?
C2 C1 C2 113.0(10) 3_655 10_668 ?
C2 C1 C2 113.0(10) 10_668 . ?
C2 C1 C2 102.6(19) 3_655 . ?
C3 C2 C1 123.4(8) . . ?
C3 C2 C7 118.7(12) . . ?
C7 C2 C1 116.3(11) . . ?
C2 C3 H3 118.8 . . ?
C2 C3 C4 122.4(10) . . ?
C4 C3 H3 118.8 . . ?
C3 C4 H4 119.9 . . ?
C5 C4 C3 120.3(14) . . ?
C5 C4 H4 119.9 . . ?
C4 C5 N1 117.2(16) . . ?
C4 C5 C6 117.4(13) . . ?
C6 C5 N1 124.9(10) . . ?
C5 C6 H6 118.9 . . ?
C7 C6 C5 122.3(10) . . ?
C7 C6 H6 118.9 . . ?
C2 C7 H7 120.6 . . ?
C6 C7 C2 118.8(13) . . ?
C6 C7 H7 120.6 . . ?
N1 C8 H8 118.2 . . ?
N1 C8 C9 123.6(14) . . ?
C9 C8 H8 118.2 . . ?
C10 C9 C8 119.5(14) . . ?
C11 C9 C8 120.7(13) . . ?
C11 C9 C10 119.4(17) . . ?
C9 C10 H10 120.4 . . ?
C9 C10 C11 119.1(15) . 9_666 ?
C11 C10 H10 120.4 9_666 . ?
C9 C11 C10 121.5(14) . 9_666 ?
C9 C11 H11 119.3 . . ?
C10 C11 H11 119.3 9_666 . ?

loop_
_geom_bond_atom_site_label_1
_geom_bond_atom_site_label_2
_geom_bond_distance
_geom_bond_site_symmetry_2
_geom_bond_publ_flag
N1 C5 1.41(3) . ?
N1 C8 1.25(2) . ?
C1 C2 1.55(2) 10_668 ?
C1 C2 1.55(2) . ?
C1 C2 1.55(2) 3_655 ?
C1 C2 1.55(2) 12_658 ?
C2 C3 1.34(2) . ?
C2 C7 1.41(2) . ?
C3 H3 0.9300 . ?
C3 C4 1.41(3) . ?
C4 H4 0.9300 . ?
C4 C5 1.37(2) . ?
C5 C6 1.40(3) . ?
C6 H6 0.9300 . ?
C6 C7 1.40(3) . ?
C7 H7 0.9300 . ?
C8 H8 0.9300 . ?
C8 C9 1.48(4) . ?
C9 C10 1.40(3) . ?
C9 C11 1.39(3) . ?
C10 H10 0.9300 . ?
C10 C11 1.41(4) 9_666 ?
C11 H11 0.9300 . ?

loop_
_geom_torsion_atom_site_label_1
_geom_torsion_atom_site_label_2
_geom_torsion_atom_site_label_3
_geom_torsion_atom_site_label_4
_geom_torsion
_geom_torsion_site_symmetry_1
_geom_torsion_site_symmetry_2
_geom_torsion_site_symmetry_3
_geom_torsion_site_symmetry_4
_geom_torsion_publ_flag
N1 C5 C6 C7 171.0(10) . . . . ?
N1 C8 C9 C10 170.8(12) . . . . ?
N1 C8 C9 C11 -2.3(18) . . . . ?
C1 C2 C3 C4 165.5(8) . . . . ?
C1 C2 C7 C6 -165.2(8) . . . . ?
C2 C1 C2 C3 -101.2(9) 3_655 . . . ?
C2 C1 C2 C3 136.8(12) 12_658 . . . ?
C2 C1 C2 C3 20.8(8) 10_668 . . . ?
C2 C1 C2 C7 64.4(8) 3_655 . . . ?
C2 C1 C2 C7 -173.6(8) 10_668 . . . ?
C2 C1 C2 C7 -57.6(11) 12_658 . . . ?
C2 C3 C4 C5 -2.3(16) . . . . ?
C3 C2 C7 C6 1.2(15) . . . . ?
C3 C4 C5 N1 -170.2(10) . . . . ?
C3 C4 C5 C6 2.7(16) . . . . ?
C4 C5 C6 C7 -1.3(15) . . . . ?
C5 N1 C8 C9 -169.1(9) . . . . ?
C5 C6 C7 C2 -0.7(16) . . . . ?
C7 C2 C3 C4 0.2(15) . . . . ?
C8 N1 C5 C4 -163.2(11) . . . . ?
C8 N1 C5 C6 24.5(16) . . . . ?
C8 C9 C10 C11 -175.5(10) . . . 9_666 ?
C8 C9 C11 C10 175.5(11) . . . 9_666 ?
C10 C9 C11 C10 2(2) . . . 9_666 ?
C11 C9 C10 C11 -2(2) . . . 9_666 ?

loop_
_twin_individual_id
_twin_individual_mass_fraction_refined
1 0.883(8)
2 0.117(8)

loop_
_smtbx_masks_void_nr
_smtbx_masks_void_average_x
_smtbx_masks_void_average_y
_smtbx_masks_void_average_z
_smtbx_masks_void_volume
_smtbx_masks_void_count_electrons
_smtbx_masks_void_content
1 0.250 0.000 -0.516 264.4 9.5 '1 H2O'
2 0.250 0.500 -0.969 264.4 9.5 '1 H2O'
3 0.750 0.000 -0.469 264.4 9.5 '1 H2O'
4 0.750 0.500 -0.016 264.4 9.5 '1 H2O'
